data_8101148
loop_
_publ_author_name
'Haberecht, J\"org'
'Borrmann, Horst'
'Kniep, R\"udiger'

_publ_section_title
;
Refinement of the crystal structure of iron dibromide, FeBr~2~
;
_journal_issue 4
_journal_name_full 'Zeitschrift f\"ur Kristallographie - New Crystal Structures'
_journal_page_first 510
_journal_page_last 510
_journal_volume 216
_journal_year 2001
_chemical_formula_moiety FeBr2
_chemical_formula_structural 'Fe Br2'
_chemical_formula_sum 'Br2 Fe'
_chemical_formula_weight 215.67
_chemical_name_common 'Iron dibromide'
_space_group_IT_number 164
_symmetry_cell_setting trigonal
_symmetry_space_group_name_Hall '-P 3 2"'
_symmetry_space_group_name_H-M 'P -3 m 1'
_cell_angle_alpha 90.00
_cell_angle_beta 90.00
_cell_angle_gamma 120.00
_cell_formula_units_Z 1
_cell_length_a 3.7762(10)
_cell_length_b 3.7762(10)
_cell_length_c 6.2270(10)
_cell_measurement_temperature 293(2)
_cell_volume 76.90(3)
_diffrn_ambient_temperature 293(2)
_exptl_crystal_density_diffrn 4.657
_cod_depositor_comments
;
The following automatic conversions were performed:
'_symmetry_cell_setting' value 'Trigonal' changed to 'trigonal' according
to '/home/saulius/struct/CIF-dictionaries/cif_core.dic' dictionary named
'cif_core.dic' version 2.4.1 from 2010-06-29.

Automatic conversion script
Id: cif_fix_enum 1527 2010-12-29 10:47:43Z saulius 
;
_cod_database_code 8101148

loop_
_symmetry_equiv_pos_as_xyz
'x, y, z'
'-y, x-y, z'
'-x+y, -x, z'
'y, x, -z'
'x-y, -y, -z'
'-x, -x+y, -z'
'-x, -y, -z'
'y, -x+y, -z'
'x-y, x, -z'
'-y, -x, z'
'-x+y, y, z'
'x, x-y, z'

loop_
_atom_site_label
_atom_site_type_symbol
_atom_site_symmetry_multiplicity
_atom_site_Wyckoff_symbol
_atom_site_fract_x
_atom_site_fract_y
_atom_site_fract_z
_atom_site_U_iso_or_equiv
_atom_site_adp_type
_atom_site_occupancy
_atom_site_calc_flag
_atom_site_refinement_flags
_atom_site_disorder_assembly
_atom_site_disorder_group
Fe1 Fe 1 a 0.0000 0.0000 0.0000 0.0353(12) Uani 1 d S . .
Br1 Br 2 d -0.3333 0.3333 0.2381(5) 0.0346(8) Uani 1 d S . .

loop_
_atom_site_aniso_label
_atom_site_aniso_U_11
_atom_site_aniso_U_22
_atom_site_aniso_U_33
_atom_site_aniso_U_23
_atom_site_aniso_U_13
_atom_site_aniso_U_12
Fe1 0.0273(14) 0.0273(14) 0.051(3) 0.000 0.000 0.0136(7)
Br1 0.0291(9) 0.0291(9) 0.0457(16) 0.000 0.000 0.0145(4)

loop_
_geom_bond_atom_site_label_1
_geom_bond_atom_site_label_2
_geom_bond_distance
_geom_bond_site_symmetry_2
_geom_bond_publ_flag
Fe1 Br1 2.6364(18) 7_455 ?
Fe1 Br1 2.6364(18) 7 ?
Fe1 Br1 2.6364(18) 1_655 ?
Fe1 Br1 2.6364(18) . ?
Fe1 Br1 2.6364(18) 7_565 ?
Fe1 Br1 2.6364(18) 1_545 ?
Br1 Fe1 2.6364(18) 1_455 ?
Br1 Fe1 2.6364(18) 1_565 ?
